data_4343656
loop_
_publ_author_name
'Fergusson, J.E.'
'Robinson, W.T.'
'Love, J.L.'

_publ_section_title
;
 The crystal and molecular structure of dinitrogenpentaammineosmium(II)
 chloride, (Os (N H3)5 N2)1 Cl2, and related ruthenium complexes
;
_journal_name_full 'Inorganic Chemistry'
_journal_page_first 1662
_journal_page_last 1666
_journal_volume 11
_journal_year 1972
_chemical_formula_sum 'Cl2 H9 N7 Os'
_chemical_name_systematic '(Os (N H3)5 N2)1 Cl2'
_space_group_IT_number 62
_symmetry_space_group_name_Hall '-P 2ac 2n'
_symmetry_space_group_name_H-M 'P n m a'
_cell_angle_alpha 90
_cell_angle_beta 90
_cell_angle_gamma 90
_cell_formula_units_Z 4
_cell_length_a 13.575
_cell_length_b 10.465
_cell_length_c 6.873
_cell_volume 976.395
_citation_journal_id_ASTM INOCAJ
_cod_data_source_file Fergusson_INOCAJ_1972_1727.cif
_cod_data_source_block Cl2H9N7Os1
_cod_original_cell_volume 976.3947
_cod_original_formula_sum 'Cl2 H9 N7 Os1'
_cod_database_code 4343656

loop_
_symmetry_equiv_pos_as_xyz
x,y,z
-x+1/2,-y,z+1/2
x+1/2,-y+1/2,-z+1/2
-x,y+1/2,-z
-x,-y,-z
x-1/2,y,-z-1/2
-x-1/2,y-1/2,z-1/2
x,-y-1/2,z

loop_
_atom_site_label
_atom_site_type_symbol
_atom_site_fract_x
_atom_site_fract_y
_atom_site_fract_z
_atom_site_occupancy
_atom_site_U_iso_or_equiv
N3 N-3 0.007 0.25 0.425 1 0.0
N6 N-3 0.1087 0.045 0.189 1 0.0
H4 H+1 0.216 0.338 0.49 1 0.0
Cl1 Cl-1 0.1409 0.0004 0.6833 1 0.0
H1 H+1 0.051 0.25 0.565 1 0.0
H5 H+1 0.289 0.25 0.026 1 0.0
Os1 Os+2 0.10523 0.25 0.18327 1 0.0
N1 N 0.0043 0.25 0.0047 1 0.0
N2 N -0.056 0.25 -0.108 1 0.0
H6 H+1 0.204 0.338 -0.134 1 0.0
H2 H+1 -0.041 0.338 0.42 1 0.0
H3 H+1 0.296 0.25 0.318 1 0.0
N4 N-3 0.222 0.25 0.395 1 0.0
N5 N-3 0.212 0.25 -0.041 1 0.0
